data_7239678
loop_
_publ_author_name
'Tier, Aniele Z.'
'Wust, Keli M.'
'Vieira, Jean C. B.'
'Sardo, Mariana'
'\<Cendak, Toma\<z'
'Mafra, Lu\'is'
'Rocha, Jo\~ao'
'Gindri, Izabelle M.'
'H\"orner, Manfredo'
'Frizzo, Clarissa P.'

_publ_section_title
;
 Nature of the multicomponent crystal of salicylic acid and
 1,2-phenylenediamine
;
_journal_issue 4
_journal_name_full CrystEngComm
_journal_page_first 708
_journal_page_last 719
_journal_paper_doi 10.1039/C9CE01650C
_journal_volume 22
_journal_year 2020
_chemical_formula_moiety 'C7 H5 O3, C6 H9 N2'
_chemical_formula_sum 'C13 H14 N2 O3'
_chemical_formula_weight 246.26
_chemical_name_common 'salicylic acid/1,2-Phenylendiamine'
_chemical_properties_physical 'Single crystals are stable at moisture and not hygroscopic.'
_space_group_crystal_system monoclinic
_space_group_IT_number 14
_space_group_name_Hall '-P 2ybc'
_space_group_name_H-M_alt 'P 1 21/c 1'
_atom_sites_solution_hydrogens mixed
_atom_sites_solution_primary direct
_atom_sites_solution_secondary difmap
_audit_creation_method SHELXL-2016/6
_audit_update_record
;
2019-12-06 deposited with the CCDC.	2019-12-10 downloaded from the CCDC.
;
_cell_angle_alpha 90
_cell_angle_beta 93.778(12)
_cell_angle_gamma 90
_cell_formula_units_Z 4
_cell_length_a 4.7829(14)
_cell_length_b 11.669(4)
_cell_length_c 21.830(7)
_cell_measurement_reflns_used 297
_cell_measurement_temperature 293(2)
_cell_measurement_theta_max 24.5485
_cell_measurement_theta_min 2.5595
_cell_volume 1215.7(7)
_computing_cell_refinement 'BRUKER SANT'
_computing_data_collection 'BRUKER APEX-II'
_computing_data_reduction 'BRUKER SOFTWARE'
_computing_molecular_graphics
;K. Brandenburg. DIAMOND 3.1a. (1997-2005), Version 1.1a. Crystal Impact GbR, Bonn,
Germany.
;
_computing_publication_material 'SHELXL-97 (Sheldrick, 1997)'
_computing_structure_refinement 'SHELXL-2016/6 (Sheldrick, 2016)'
_computing_structure_solution 'SHELXL97 (Sheldrick, 1997)'
_diffrn_ambient_temperature 293(2)
_diffrn_detector_area_resol_mean none
_diffrn_measured_fraction_theta_full 0.999
_diffrn_measured_fraction_theta_max 0.990
_diffrn_measurement_device_type 'X8 APEX II'
_diffrn_measurement_method 'phi and omega scans'
_diffrn_radiation_monochromator graphite
_diffrn_radiation_type MoK\a
_diffrn_radiation_wavelength 0.71073
_diffrn_reflns_av_R_equivalents 0.0254
_diffrn_reflns_av_unetI/netI 0.0183
_diffrn_reflns_Laue_measured_fraction_full 0.999
_diffrn_reflns_Laue_measured_fraction_max 0.990
_diffrn_reflns_limit_h_max 6
_diffrn_reflns_limit_h_min -6
_diffrn_reflns_limit_k_max 13
_diffrn_reflns_limit_k_min -15
_diffrn_reflns_limit_l_max 29
_diffrn_reflns_limit_l_min -28
_diffrn_reflns_number 17641
_diffrn_reflns_point_group_measured_fraction_full 0.999
_diffrn_reflns_point_group_measured_fraction_max 0.990
_diffrn_reflns_theta_full 25.242
_diffrn_reflns_theta_max 28.392
_diffrn_reflns_theta_min 1.870
_diffrn_standards_decay_% none
_diffrn_standards_interval_count none
_diffrn_standards_interval_time none
_diffrn_standards_number none
_exptl_absorpt_coefficient_mu 0.097
_exptl_absorpt_correction_T_max 0.9837
_exptl_absorpt_correction_T_min 0.9169
_exptl_absorpt_correction_type gaussian
_exptl_absorpt_process_details XPREP
_exptl_crystal_colour colourless
_exptl_crystal_density_diffrn 1.346
_exptl_crystal_density_method 'not measured'
_exptl_crystal_description block
_exptl_crystal_F_000 520
_exptl_crystal_recrystallization_method 'Re-crystallisation from solvent: Methanol'
_exptl_crystal_size_max 0.910
_exptl_crystal_size_mid 0.380
_exptl_crystal_size_min 0.170
_refine_diff_density_max 0.182
_refine_diff_density_min -0.192
_refine_diff_density_rms 0.037
_refine_ls_extinction_coef Fsqd
_refine_ls_extinction_method none
_refine_ls_goodness_of_fit_ref 1.043
_refine_ls_hydrogen_treatment mixed
_refine_ls_matrix_type full
_refine_ls_number_parameters 187
_refine_ls_number_reflns 3024
_refine_ls_number_restraints 0
_refine_ls_restrained_S_all 1.043
_refine_ls_R_factor_all 0.0544
_refine_ls_R_factor_gt 0.0393
_refine_ls_shift/su_max 0.000
_refine_ls_shift/su_mean 0.000
_refine_ls_structure_factor_coef Fsqd
_refine_ls_weighting_details 'w=1/[\s^2^(Fo^2^)+(0.0531P)^2^+0.1733P] where P=(Fo^2^+2Fc^2^)/3'
_refine_ls_weighting_scheme calc
_refine_ls_wR_factor_gt 0.0993
_refine_ls_wR_factor_ref 0.1084
_reflns_Friedel_coverage 0.000
_reflns_number_gt 2353
_reflns_number_total 3024
_reflns_threshold_expression 'I > 2\s(I)'
_cod_data_source_file c9ce01650c2.cif
_cod_data_source_block shelx
_cod_depositor_comments
;Adding full bibliography for 7239678.cif.

 Adding full bibliography for 7239678.cif.
;
_cod_original_cell_volume 1215.7(6)
_cod_original_sg_symbol_H-M 'P 21/c'
_cod_database_code 7239678
_shelx_shelxl_version_number 2016/6
_shelx_space_group_comment
;
The symmetry employed for this shelxl refinement is uniquely defined
by the following loop, which should always be used as a source of
symmetry information in preference to the above space-group names.
They are only intended as comments.
;
_shelx_estimated_absorpt_t_min 0.917
_shelx_estimated_absorpt_t_max 0.984
_exptl_absorpt_special_details
;    
XPREP (Bruker, 2006) was used to perform the Gaussian absorption
correction based on the face-indexed crystal size.
;

loop_
_space_group_symop_operation_xyz
'x, y, z'
'-x, y+1/2, -z+1/2'
'-x, -y, -z'
'x, -y-1/2, z-1/2'

loop_
_atom_site_label
_atom_site_type_symbol
_atom_site_fract_x
_atom_site_fract_y
_atom_site_fract_z
_atom_site_U_iso_or_equiv
_atom_site_adp_type
_atom_site_occupancy
_atom_site_site_symmetry_order
_atom_site_calc_flag
_atom_site_refinement_flags_posn
_atom_site_refinement_flags_adp
H1 H 0.174(3) 0.6295(13) 0.0047(8) 0.052(4) Uiso 1 1 d . .
H3 H 0.327(3) 0.6027(13) 0.0664(7) 0.053(4) Uiso 1 1 d . .
H2 H 0.008(3) 0.5919(13) 0.0596(7) 0.054(4) Uiso 1 1 d . .
H3A H 0.747(4) 0.2386(17) 0.1133(8) 0.075(6) Uiso 1 1 d . .
H2B H -0.195(4) 0.7211(16) -0.0358(9) 0.073(5) Uiso 1 1 d . .
H2A H -0.375(4) 0.8220(16) -0.0271(8) 0.071(5) Uiso 1 1 d . .
N1 N 0.1629(2) 0.63505(9) 0.04756(5) 0.0358(2) Uani 1 1 d . .
O2 O 0.84129(18) 0.36052(8) 0.07945(4) 0.0499(2) Uani 1 1 d . .
O1 O 0.68233(17) 0.53705(8) 0.08996(5) 0.0497(2) Uani 1 1 d . .
C1 C 0.5153(2) 0.39214(10) 0.15434(5) 0.0346(3) Uani 1 1 d . .
C6A C 0.3079(2) 0.79741(11) 0.11357(6) 0.0423(3) Uani 1 1 d . .
H6A H 0.450540 0.751986 0.131533 0.051 Uiso 1 1 calc R U
C1A C 0.1310(2) 0.75381(10) 0.06682(5) 0.0334(2) Uani 1 1 d . .
C2 C 0.4951(2) 0.27535(11) 0.16801(6) 0.0434(3) Uani 1 1 d . .
C2A C -0.0835(2) 0.81958(11) 0.03784(6) 0.0394(3) Uani 1 1 d . .
C11 C 0.6908(2) 0.43323(11) 0.10514(5) 0.0359(3) Uani 1 1 d . .
O3 O 0.6373(2) 0.19513(9) 0.13801(6) 0.0624(3) Uani 1 1 d . .
C6 C 0.3635(2) 0.46955(12) 0.18767(6) 0.0450(3) Uani 1 1 d . .
H6 H 0.377026 0.547565 0.179663 0.054 Uiso 1 1 calc R U
C3A C -0.1151(3) 0.93080(12) 0.05971(7) 0.0513(3) Uani 1 1 d . .
H3A1 H -0.257413 0.976852 0.042138 0.062 Uiso 1 1 calc R U
N2 N -0.2649(2) 0.77319(13) -0.00829(6) 0.0551(3) Uani 1 1 d . .
C4A C 0.0601(3) 0.97394(12) 0.10681(7) 0.0547(4) Uani 1 1 d . .
H4A H 0.033763 1.048342 0.120574 0.066 Uiso 1 1 calc R U
C5 C 0.1941(3) 0.43256(17) 0.23221(7) 0.0613(4) Uani 1 1 d . .
H5 H 0.093328 0.485171 0.253965 0.074 Uiso 1 1 calc R U
C5A C 0.2736(3) 0.90833(13) 0.13376(7) 0.0529(3) Uani 1 1 d . .
H5A H 0.392994 0.938298 0.165100 0.063 Uiso 1 1 calc R U
C3 C 0.3231(3) 0.23919(15) 0.21310(7) 0.0604(4) Uani 1 1 d . .
H3B H 0.309059 0.161542 0.222010 0.072 Uiso 1 1 calc R U
C4 C 0.1746(3) 0.31724(18) 0.24437(7) 0.0670(5) Uani 1 1 d . .
H4 H 0.058916 0.292164 0.274254 0.080 Uiso 1 1 calc R U

loop_
_atom_site_aniso_label
_atom_site_aniso_U_11
_atom_site_aniso_U_22
_atom_site_aniso_U_33
_atom_site_aniso_U_23
_atom_site_aniso_U_13
_atom_site_aniso_U_12
N1 0.0339(4) 0.0349(6) 0.0392(6) -0.0002(4) 0.0058(4) 0.0043(4)
O2 0.0480(5) 0.0606(6) 0.0417(5) -0.0059(4) 0.0092(4) 0.0138(4)
O1 0.0398(4) 0.0473(6) 0.0629(6) 0.0146(5) 0.0092(4) 0.0036(4)
C1 0.0309(5) 0.0401(7) 0.0322(6) -0.0005(5) -0.0027(4) 0.0015(4)
C6A 0.0386(5) 0.0447(7) 0.0438(7) -0.0012(5) 0.0040(5) 0.0030(5)
C1A 0.0318(5) 0.0337(6) 0.0359(6) 0.0015(5) 0.0102(4) 0.0025(4)
C2 0.0434(6) 0.0417(7) 0.0437(7) 0.0008(5) -0.0075(5) -0.0015(5)
C2A 0.0355(5) 0.0430(7) 0.0406(6) 0.0035(5) 0.0093(4) 0.0062(4)
C11 0.0298(5) 0.0438(7) 0.0336(6) 0.0003(5) -0.0018(4) 0.0037(4)
O3 0.0759(7) 0.0381(6) 0.0728(8) -0.0027(5) 0.0026(6) 0.0090(5)
C6 0.0448(6) 0.0508(8) 0.0396(7) -0.0029(6) 0.0036(5) 0.0069(5)
C3A 0.0514(7) 0.0448(8) 0.0590(8) 0.0066(6) 0.0138(6) 0.0176(6)
N2 0.0453(6) 0.0653(9) 0.0533(7) -0.0034(6) -0.0072(5) 0.0173(6)
C4A 0.0649(8) 0.0383(8) 0.0628(9) -0.0086(6) 0.0189(7) 0.0044(6)
C5 0.0509(7) 0.0892(13) 0.0452(8) -0.0036(8) 0.0127(6) 0.0101(7)
C5A 0.0550(7) 0.0490(8) 0.0549(8) -0.0137(7) 0.0061(6) -0.0041(6)
C3 0.0627(8) 0.0605(10) 0.0570(9) 0.0164(7) -0.0038(7) -0.0184(7)
C4 0.0553(8) 0.0975(14) 0.0491(8) 0.0127(9) 0.0110(6) -0.0123(8)

loop_
_atom_type_symbol
_atom_type_description
_atom_type_scat_dispersion_real
_atom_type_scat_dispersion_imag
_atom_type_scat_source
C C 0.0033 0.0016 'International Tables Vol C Tables 4.2.6.8 and 6.1.1.4'
H H 0.0000 0.0000 'International Tables Vol C Tables 4.2.6.8 and 6.1.1.4'
N N 0.0061 0.0033 'International Tables Vol C Tables 4.2.6.8 and 6.1.1.4'
O O 0.0106 0.0060 'International Tables Vol C Tables 4.2.6.8 and 6.1.1.4'

loop_
_geom_angle_atom_site_label_1
_geom_angle_atom_site_label_2
_geom_angle_atom_site_label_3
_geom_angle
_geom_angle_site_symmetry_1
_geom_angle_site_symmetry_3
C1A N1 O2 106.05(7) . 3_665
C1A N1 O1 100.97(6) . 1_455
O2 N1 O1 112.90(5) 3_665 1_455
C1A N1 O1 113.27(7) . .
O2 N1 O1 106.41(4) 3_665 .
O1 N1 O1 116.84(5) 1_455 .
C1A N1 H1 111.4(9) . .
O2 N1 H1 6.2(9) 3_665 .
O1 N1 H1 113.9(9) 1_455 .
O1 N1 H1 101.0(9) . .
C1A N1 H3 110.8(9) . .
O2 N1 H3 113.3(9) 3_665 .
O1 N1 H3 111.9(9) 1_455 .
O1 N1 H3 6.9(9) . .
H1 N1 H3 107.8(13) . .
C1A N1 H2 109.1(9) . .
O2 N1 H2 109.5(9) 3_665 .
O1 N1 H2 8.1(9) 1_455 .
O1 N1 H2 112.3(9) . .
H1 N1 H2 109.6(13) . .
H3 N1 H2 108.0(13) . .
C11 O2 H3A 101.3(6) . .
C11 O1 N1 119.18(7) . .
C6 C1 C2 118.30(11) . .
C6 C1 C11 120.45(11) . .
C2 C1 C11 121.24(10) . .
C1A C6A C5A 120.13(12) . .
C1A C6A H6A 119.9 . .
C5A C6A H6A 119.9 . .
C6A C1A C2A 121.89(11) . .
C6A C1A N1 119.53(10) . .
C2A C1A N1 118.57(10) . .
O3 C2 C3 118.25(13) . .
O3 C2 C1 121.80(12) . .
C3 C2 C1 119.94(13) . .
C3A C2A N2 122.17(11) . .
C3A C2A C1A 116.64(12) . .
N2 C2A C1A 121.10(12) . .
O1 C11 O2 122.58(11) . .
O1 C11 C1 119.48(10) . .
O2 C11 C1 117.93(11) . .
C2 O3 H3A 103.0(12) . .
C5 C6 C1 121.14(14) . .
C5 C6 H6 119.4 . .
C1 C6 H6 119.4 . .
C4A C3A C2A 121.42(12) . .
C4A C3A H3A1 119.3 . .
C2A C3A H3A1 119.3 . .
C2A N2 O2 99.39(8) . 3_665
C2A N2 H2B 119.1(11) . .
O2 N2 H2B 20.4(11) 3_665 .
C2A N2 H2A 114.7(12) . .
O2 N2 H2A 120.0(12) 3_665 .
H2B N2 H2A 111.0(16) . .
C5A C4A C3A 120.87(13) . .
C5A C4A H4A 119.6 . .
C3A C4A H4A 119.6 . .
C6 C5 C4 119.59(14) . .
C6 C5 H5 120.2 . .
C4 C5 H5 120.2 . .
C4A C5A C6A 119.03(13) . .
C4A C5A H5A 120.5 . .
C6A C5A H5A 120.5 . .
C4 C3 C2 120.23(15) . .
C4 C3 H3B 119.9 . .
C2 C3 H3B 119.9 . .
C3 C4 C5 120.79(14) . .
C3 C4 H4 119.6 . .
C5 C4 H4 119.6 . .

loop_
_geom_bond_atom_site_label_1
_geom_bond_atom_site_label_2
_geom_bond_distance
_geom_bond_site_symmetry_2
N1 C1A 1.4591(16) .
N1 O2 2.7719(16) 3_665
N1 O1 2.7797(14) 1_455
N1 O1 2.8345(14) .
N1 H1 0.944(16) .
N1 H3 0.941(16) .
N1 H2 0.946(16) .
O2 C11 1.2672(14) .
O2 H3A 1.68(2) .
O1 C11 1.2559(15) .
C1 C6 1.3935(17) .
C1 C2 1.3997(18) .
C1 C11 1.4855(15) .
C6A C1A 1.3793(17) .
C6A C5A 1.380(2) .
C6A H6A 0.9300 .
C1A C2A 1.3987(16) .
C2 O3 1.3514(17) .
C2 C3 1.3895(19) .
C2A C3A 1.3944(19) .
C2A N2 1.3945(18) .
O3 H3A 0.928(19) .
C6 C5 1.3756(19) .
C6 H6 0.9300 .
C3A C4A 1.378(2) .
C3A H3A1 0.9300 .
N2 H2B 0.931(19) .
N2 H2A 0.86(2) .
C4A C5A 1.377(2) .
C4A H4A 0.9300 .
C5 C4 1.376(3) .
C5 H5 0.9300 .
C5A H5A 0.9300 .
C3 C4 1.365(2) .
C3 H3B 0.9300 .
C4 H4 0.9300 .
